data_2019511
loop_
_publ_author_name
'Chen, Xiao-Hua'
'Huang, Hua'
'Yang, Ming-Xing'
'Chen, Li-Juan'
'Lin, Shen'

_publ_section_title
;
 Cd^II^ and Co^II^ coordination polymers constructed from
 benzene-1,4-dicarboxylic acid and
 2-(pyridin-3-yl)-1<i>H</i>-benzimidazole ligands
;
_journal_issue 5
_journal_name_full 'Acta Crystallographica Section C'
_journal_page_first 488
_journal_page_last 492
_journal_paper_doi 10.1107/S2053229614007992
_journal_volume 70
_journal_year 2014
_chemical_formula_iupac '[Co (C8 H4 O4) (C12 H9 N3)2 (H2 O)2]'
_chemical_formula_moiety 'C32 H26 Co N6 O6'
_chemical_formula_sum 'C32 H26 Co N6 O6'
_chemical_formula_weight 649.52
_chemical_name_systematic
<i>catena</i>-Poly[[diaquabis[2-(pyridin-3-yl-\k<i>N</i>)-1<i>H</i>-benzimidazole]cobalt(II)]-\m~2~-benzene-1,4-dicarboxylato-\k^2^<i>O</i>^1^:<i>O</i>^4^]
_space_group_IT_number 29
_symmetry_cell_setting orthorhombic
_symmetry_space_group_name_Hall 'P 2c -2ac'
_symmetry_space_group_name_H-M 'P c a 21'
_atom_sites_solution_hydrogens geom
_atom_sites_solution_primary direct
_atom_sites_solution_secondary difmap
_audit_creation_method SHELXL-97
_cell_angle_alpha 90.00
_cell_angle_beta 90.00
_cell_angle_gamma 90.00
_cell_formula_units_Z 4
_cell_length_a 11.460(2)
_cell_length_b 16.543(3)
_cell_length_c 14.674(3)
_cell_measurement_reflns_used 5845
_cell_measurement_temperature 293(2)
_cell_measurement_theta_max 27.49
_cell_measurement_theta_min 2.16
_cell_volume 2781.9(9)
_computing_cell_refinement 'SMART (Bruker, 2007)'
_computing_data_collection 'SMART (Bruker, 2007)'
_computing_data_reduction 'SAINT (Bruker, 2007)'
_computing_molecular_graphics 'DIAMOND (Brandenburg, 2010)'
_computing_publication_material 'SHELXTL (Sheldrick, 2008)'
_computing_structure_refinement 'SHELXL97 (Sheldrick, 2008)'
_computing_structure_solution 'SHELXS97 (Sheldrick, 2008)'
_diffrn_ambient_temperature 293(2)
_diffrn_measured_fraction_theta_full 0.998
_diffrn_measured_fraction_theta_max 0.998
_diffrn_measurement_device_type 'Bruker SMART CCD'
_diffrn_measurement_method '\w scan'
_diffrn_radiation_monochromator graphite
_diffrn_radiation_source 'fine-focus sealed tube'
_diffrn_radiation_type MoK\a
_diffrn_radiation_wavelength 0.71073
_diffrn_reflns_av_R_equivalents 0.0436
_diffrn_reflns_av_sigmaI/netI 0.0395
_diffrn_reflns_limit_h_max 14
_diffrn_reflns_limit_h_min -14
_diffrn_reflns_limit_k_max 21
_diffrn_reflns_limit_k_min -21
_diffrn_reflns_limit_l_max 18
_diffrn_reflns_limit_l_min -19
_diffrn_reflns_number 21132
_diffrn_reflns_theta_full 27.49
_diffrn_reflns_theta_max 27.49
_diffrn_reflns_theta_min 2.16
_diffrn_standards_decay_% 0
_diffrn_standards_interval_count none
_diffrn_standards_interval_time none
_diffrn_standards_number none
_exptl_absorpt_coefficient_mu 0.677
_exptl_absorpt_correction_T_max 0.941
_exptl_absorpt_correction_T_min 0.885
_exptl_absorpt_correction_type multi-scan
_exptl_absorpt_process_details '(SMART; Bruker, 2007)'
_exptl_crystal_colour red
_exptl_crystal_density_diffrn 1.551
_exptl_crystal_density_method 'not measured'
_exptl_crystal_description prism
_exptl_crystal_F_000 1340
_exptl_crystal_size_max 0.33
_exptl_crystal_size_mid 0.15
_exptl_crystal_size_min 0.09
_refine_diff_density_max 0.494
_refine_diff_density_min -0.681
_refine_ls_abs_structure_details 'Flack (1983), 2791 Friedel pairs'
_refine_ls_abs_structure_Flack 0.022(15)
_refine_ls_extinction_method none
_refine_ls_goodness_of_fit_ref 1.062
_refine_ls_hydrogen_treatment mixed
_refine_ls_matrix_type full
_refine_ls_number_parameters 419
_refine_ls_number_reflns 6108
_refine_ls_number_restraints 7
_refine_ls_restrained_S_all 1.062
_refine_ls_R_factor_all 0.0413
_refine_ls_R_factor_gt 0.0399
_refine_ls_shift/su_max 0.002
_refine_ls_shift/su_mean 0.000
_refine_ls_structure_factor_coef Fsqd
_refine_ls_weighting_details 'calc w=1/[\s^2^(Fo^2^)+(0.0527P)^2^+0.6585P] where P=(Fo^2^+2Fc^2^)/3'
_refine_ls_weighting_scheme calc
_refine_ls_wR_factor_gt 0.1070
_refine_ls_wR_factor_ref 0.1084
_reflns_number_gt 5845
_reflns_number_total 6108
_reflns_threshold_expression I>2sigma(I)
_cod_data_source_file ku3128sup1.cif
_cod_data_source_block II
_cod_depositor_comments 'Adding full bibliography for 2019510--2019511.cif.'
_cod_original_cell_volume 2781.9(10)
_cod_database_code 2019511
_cod_database_fobs_code 2019511

loop_
_symmetry_equiv_pos_as_xyz
'x, y, z'
'-x, -y, z+1/2'
'x+1/2, -y, z'
'-x+1/2, y, z+1/2'

loop_
_atom_site_type_symbol
_atom_site_label
_atom_site_fract_x
_atom_site_fract_y
_atom_site_fract_z
_atom_site_U_iso_or_equiv
_atom_site_adp_type
_atom_site_calc_flag
_atom_site_refinement_flags
_atom_site_occupancy
_atom_site_symmetry_multiplicity
Co Co1 0.37578(3) 0.247502(18) 0.05591(5) 0.03039(10) Uani d . 1 1
O O1 0.19514(17) 0.26074(11) 0.04590(18) 0.0382(5) Uani d . 1 1
O O2 0.13928(16) 0.28549(11) 0.18895(15) 0.0400(5) Uani d . 1 1
O O3 -0.38912(16) 0.20764(12) -0.08089(15) 0.0411(5) Uani d . 1 1
O O4 -0.44361(15) 0.23364(11) 0.06295(17) 0.0357(4) Uani d . 1 1
O O5 0.39669(19) 0.27651(15) -0.08729(17) 0.0472(5) Uani d D 1 1
H H5B 0.463(2) 0.2525(19) -0.094(3) 0.071 Uiso d D 1 1
H H5C 0.401(3) 0.3183(16) -0.118(3) 0.071 Uiso d D 1 1
O O6 0.35977(17) 0.22207(13) 0.19963(16) 0.0412(4) Uani d D 1 1
H H6B 0.294(2) 0.2378(19) 0.214(3) 0.062 Uiso d D 1 1
H H6C 0.379(3) 0.1805(16) 0.228(2) 0.062 Uiso d D 1 1
N N1 0.39575(17) 0.37103(12) 0.09581(16) 0.0321(4) Uani d . 1 1
N N2 0.6711(2) 0.41882(13) 0.27347(16) 0.0363(5) Uani d . 1 1
N N3 0.6602(2) 0.55340(12) 0.25715(16) 0.0315(5) Uani d . 1 1
H H3B 0.6351 0.5996 0.2389 0.038 Uiso calc R 1 1
N N4 0.35393(17) 0.12535(12) 0.00794(16) 0.0325(5) Uani d . 1 1
N N5 0.0801(2) 0.08563(13) -0.17704(17) 0.0345(5) Uani d . 1 1
N N6 0.0903(2) -0.04919(13) -0.16259(16) 0.0328(5) Uani d . 1 1
H H6A 0.1155 -0.0958 -0.1456 0.039 Uiso calc R 1 1
C C1 0.3278(2) 0.43201(15) 0.06715(19) 0.0338(5) Uani d . 1 1
H H1A 0.2639 0.4202 0.0305 0.041 Uiso calc R 1 1
C C2 0.3491(2) 0.51198(16) 0.0900(2) 0.0368(6) Uani d . 1 1
H H2A 0.3006 0.5530 0.0690 0.044 Uiso calc R 1 1
C C3 0.4436(2) 0.52935(15) 0.1446(2) 0.0353(6) Uani d . 1 1
H H3A 0.4598 0.5826 0.1606 0.042 Uiso calc R 1 1
C C4 0.5143(2) 0.46758(14) 0.17559(18) 0.0305(5) Uani d . 1 1
C C5 0.4863(2) 0.38928(14) 0.14976(18) 0.0321(5) Uani d . 1 1
H H5A 0.5329 0.3472 0.1710 0.038 Uiso calc R 1 1
C C6 0.6149(2) 0.47899(15) 0.23550(19) 0.0299(5) Uani d . 1 1
C C7 0.7597(3) 0.45526(15) 0.3237(2) 0.0340(6) Uani d . 1 1
C C8 0.8472(3) 0.41988(19) 0.3757(2) 0.0441(7) Uani d . 1 1
H H8A 0.8518 0.3641 0.3826 0.053 Uiso calc R 1 1
C C9 0.9270(3) 0.4707(2) 0.4168(2) 0.0466(7) Uani d . 1 1
H H9A 0.9855 0.4486 0.4529 0.056 Uiso calc R 1 1
C C10 0.9221(3) 0.55431(19) 0.4055(2) 0.0442(7) Uani d . 1 1
H H10A 0.9780 0.5865 0.4338 0.053 Uiso calc R 1 1
C C11 0.8363(3) 0.59075(18) 0.3533(2) 0.0370(6) Uani d . 1 1
H H11A 0.8335 0.6464 0.3449 0.044 Uiso calc R 1 1
C C12 0.7546(3) 0.53920(13) 0.3142(2) 0.0309(5) Uani d . 1 1
C C13 0.4221(2) 0.06349(16) 0.03238(19) 0.0361(6) Uani d . 1 1
H H13A 0.4856 0.0736 0.0701 0.043 Uiso calc R 1 1
C C14 0.4018(2) -0.01511(16) 0.0037(2) 0.0389(6) Uani d . 1 1
H H14A 0.4506 -0.0569 0.0223 0.047 Uiso calc R 1 1
C C15 0.3079(3) -0.03039(15) -0.05285(18) 0.0349(6) Uani d . 1 1
H H15A 0.2921 -0.0827 -0.0724 0.042 Uiso calc R 1 1
C C16 0.2376(2) 0.03326(13) -0.08005(18) 0.0289(5) Uani d . 1 1
C C17 0.2634(2) 0.11051(14) -0.04695(19) 0.0339(5) Uani d . 1 1
H H17A 0.2156 0.1534 -0.0639 0.041 Uiso calc R 1 1
C C18 0.1360(2) 0.02430(15) -0.14014(18) 0.0306(5) Uani d . 1 1
C C19 -0.0102(3) 0.05031(15) -0.2256(2) 0.0342(6) Uani d . 1 1
C C20 -0.1006(3) 0.08685(19) -0.2747(2) 0.0421(6) Uani d . 1 1
H H20A -0.1064 0.1428 -0.2789 0.050 Uiso calc R 1 1
C C21 -0.1802(3) 0.0372(2) -0.3164(2) 0.0506(8) Uani d . 1 1
H H21A -0.2409 0.0600 -0.3497 0.061 Uiso calc R 1 1
C C22 -0.1719(3) -0.0475(2) -0.3098(2) 0.0526(8) Uani d . 1 1
H H22A -0.2271 -0.0793 -0.3392 0.063 Uiso calc R 1 1
C C23 -0.0846(3) -0.08463(19) -0.2611(2) 0.0457(7) Uani d . 1 1
H H23A -0.0794 -0.1406 -0.2571 0.055 Uiso calc R 1 1
C C24 -0.0041(3) -0.03392(15) -0.2179(2) 0.0344(6) Uani d . 1 1
C C25 0.1188(2) 0.26930(16) 0.1072(2) 0.0338(6) Uani d . 1 1
C C26 -0.0078(3) 0.25828(13) 0.0784(2) 0.0320(7) Uani d . 1 1
C C27 -0.0948(3) 0.25822(15) 0.1446(2) 0.0358(6) Uani d . 1 1
H H27A -0.0754 0.2644 0.2057 0.043 Uiso calc R 1 1
C C28 -0.2114(3) 0.24890(14) 0.1187(3) 0.0360(7) Uani d . 1 1
H H28A -0.2695 0.2501 0.1630 0.043 Uiso calc R 1 1
C C29 -0.2416(3) 0.23791(14) 0.0284(2) 0.0327(6) Uani d . 1 1
C C30 -0.1533(3) 0.23882(16) -0.0377(3) 0.0373(6) Uani d . 1 1
H H30A -0.1724 0.2330 -0.0989 0.045 Uiso calc R 1 1
C C31 -0.0376(3) 0.24845(15) -0.0121(3) 0.0383(7) Uani d . 1 1
H H31A 0.0205 0.2483 -0.0563 0.046 Uiso calc R 1 1
C C32 -0.3676(2) 0.22548(15) 0.0005(2) 0.0315(5) Uani d . 1 1

loop_
_atom_site_aniso_label
_atom_site_aniso_U_11
_atom_site_aniso_U_22
_atom_site_aniso_U_33
_atom_site_aniso_U_12
_atom_site_aniso_U_13
_atom_site_aniso_U_23
Co1 0.01657(17) 0.03111(16) 0.04349(19) -0.00200(9) -0.00218(13) -0.00415(12)
O1 0.0163(9) 0.0426(9) 0.0558(15) -0.0029(6) -0.0024(10) -0.0074(9)
O2 0.0244(9) 0.0392(10) 0.0563(13) -0.0009(7) -0.0033(8) -0.0085(9)
O3 0.0281(9) 0.0452(11) 0.0500(12) -0.0013(8) -0.0046(9) -0.0053(9)
O4 0.0170(8) 0.0428(8) 0.0473(11) -0.0008(7) 0.0003(10) -0.0033(10)
O5 0.0385(12) 0.0521(13) 0.0510(14) 0.0056(10) -0.0068(10) 0.0072(11)
O6 0.0315(11) 0.0413(11) 0.0508(13) 0.0057(8) 0.0024(9) 0.0052(10)
N1 0.0245(10) 0.0320(10) 0.0397(12) -0.0019(8) -0.0018(9) 0.0000(8)
N2 0.0339(13) 0.0313(10) 0.0436(13) -0.0031(9) -0.0063(10) 0.0014(9)
N3 0.0309(11) 0.0259(9) 0.0377(12) -0.0019(8) -0.0025(10) -0.0004(8)
N4 0.0232(10) 0.0343(10) 0.0401(12) -0.0022(8) -0.0013(9) -0.0049(9)
N5 0.0300(12) 0.0325(11) 0.0410(12) -0.0067(9) -0.0026(10) 0.0015(9)
N6 0.0322(11) 0.0278(10) 0.0383(12) -0.0036(9) -0.0019(10) -0.0031(8)
C1 0.0243(11) 0.0413(12) 0.0357(13) 0.0006(9) -0.0028(10) 0.0020(11)
C2 0.0328(14) 0.0374(13) 0.0403(15) 0.0052(10) -0.0031(12) 0.0038(11)
C3 0.0344(14) 0.0301(11) 0.0415(15) -0.0021(10) -0.0009(12) -0.0027(10)
C4 0.0261(13) 0.0321(11) 0.0333(13) -0.0040(9) -0.0003(10) -0.0004(9)
C5 0.0252(12) 0.0291(11) 0.0419(15) -0.0016(9) -0.0038(10) -0.0009(10)
C6 0.0264(12) 0.0300(11) 0.0334(13) -0.0034(9) -0.0022(10) -0.0018(10)
C7 0.0284(13) 0.0373(12) 0.0363(16) -0.0028(11) -0.0010(12) 0.0031(10)
C8 0.0404(18) 0.0430(16) 0.0490(19) 0.0000(13) -0.0109(15) 0.0098(13)
C9 0.0355(17) 0.0627(19) 0.0417(18) 0.0014(13) -0.0137(14) 0.0021(13)
C10 0.0339(16) 0.0541(17) 0.0447(17) -0.0073(12) -0.0051(13) -0.0098(13)
C11 0.0338(15) 0.0383(13) 0.0389(15) -0.0044(11) 0.0003(12) -0.0063(11)
C12 0.0289(12) 0.0333(11) 0.0304(12) -0.0033(11) 0.0027(10) -0.0019(10)
C13 0.0272(12) 0.0418(13) 0.0393(15) 0.0003(10) -0.0038(10) -0.0029(10)
C14 0.0345(15) 0.0369(13) 0.0453(16) 0.0073(11) -0.0009(12) 0.0036(12)
C15 0.0376(14) 0.0302(12) 0.0371(15) -0.0016(10) 0.0010(11) -0.0008(9)
C16 0.0275(12) 0.0282(11) 0.0310(12) -0.0029(9) 0.0005(10) -0.0003(8)
C17 0.0282(13) 0.0316(12) 0.0418(14) 0.0006(10) -0.0035(11) -0.0065(10)
C18 0.0287(13) 0.0302(11) 0.0328(13) -0.0058(10) -0.0003(11) -0.0023(10)
C19 0.0297(14) 0.0372(12) 0.0356(15) -0.0071(11) -0.0006(11) -0.0019(11)
C20 0.0353(15) 0.0503(15) 0.0407(16) -0.0018(12) -0.0005(13) 0.0057(13)
C21 0.0387(18) 0.075(2) 0.0382(18) -0.0079(15) -0.0044(14) 0.0054(14)
C22 0.0414(18) 0.074(2) 0.0428(19) -0.0186(15) -0.0038(15) -0.0089(15)
C23 0.0451(18) 0.0476(16) 0.0443(17) -0.0138(13) 0.0018(14) -0.0086(13)
C24 0.0276(13) 0.0436(13) 0.0320(13) -0.0068(11) -0.0020(10) -0.0043(11)
C25 0.0188(12) 0.0226(10) 0.0600(18) -0.0019(9) -0.0024(12) -0.0046(11)
C26 0.0131(12) 0.0265(10) 0.057(2) -0.0009(8) -0.0023(12) -0.0016(10)
C27 0.0226(14) 0.0364(13) 0.0483(18) -0.0036(10) -0.0071(14) -0.0011(11)
C28 0.0175(16) 0.0392(16) 0.0511(19) -0.0025(8) 0.0053(14) -0.0023(10)
C29 0.0216(13) 0.0251(9) 0.0513(18) -0.0023(10) 0.0004(12) -0.0028(10)
C30 0.0227(13) 0.0368(13) 0.0525(18) -0.0011(11) 0.0033(14) -0.0027(12)
C31 0.0234(17) 0.0357(15) 0.056(2) -0.0030(9) 0.0021(15) -0.0050(10)
C32 0.0206(12) 0.0250(10) 0.0488(15) 0.0001(9) -0.0027(11) 0.0009(10)

loop_
_atom_type_symbol
_atom_type_description
_atom_type_scat_dispersion_real
_atom_type_scat_dispersion_imag
_atom_type_scat_source
C C 0.0033 0.0016 'International Tables Vol C Tables 4.2.6.8 and 6.1.1.4'
H H 0.0000 0.0000 'International Tables Vol C Tables 4.2.6.8 and 6.1.1.4'
N N 0.0061 0.0033 'International Tables Vol C Tables 4.2.6.8 and 6.1.1.4'
O O 0.0106 0.0060 'International Tables Vol C Tables 4.2.6.8 and 6.1.1.4'
Co Co 0.3494 0.9721 'International Tables Vol C Tables 4.2.6.8 and 6.1.1.4'

loop_
_geom_angle_atom_site_label_1
_geom_angle_atom_site_label_2
_geom_angle_atom_site_label_3
_geom_angle_site_symmetry_1
_geom_angle_site_symmetry_3
_geom_angle
_geom_angle_publ_flag
O4 Co1 O1 1_655 . 178.77(13) yes
O4 Co1 N1 1_655 . 89.16(7) yes
O1 Co1 N1 . . 91.44(8) yes
O4 Co1 N4 1_655 . 91.63(7) yes
O1 Co1 N4 . . 87.72(8) yes
N1 Co1 N4 . . 176.76(11) yes
O4 Co1 O6 1_655 . 90.83(9) yes
O1 Co1 O6 . . 90.28(9) yes
N1 Co1 O6 . . 85.86(9) yes
N4 Co1 O6 . . 97.27(9) yes
O4 Co1 O5 1_655 . 87.86(9) yes
O1 Co1 O5 . . 91.04(9) yes
N1 Co1 O5 . . 92.41(9) yes
N4 Co1 O5 . . 84.48(10) yes
O6 Co1 O5 . . 177.85(10) yes
C25 O1 Co1 . . 130.4(2) no
C32 O4 Co1 . 1_455 131.0(2) no
Co1 O5 H5B . . 96(3) no
Co1 O5 H5C . . 136(3) no
H5B O5 H5C . . 105(3) no
Co1 O6 H6B . . 106(3) no
Co1 O6 H6C . . 129(3) no
H6B O6 H6C . . 112(3) no
C5 N1 C1 . . 117.7(2) no
C5 N1 Co1 . . 117.39(16) no
C1 N1 Co1 . . 124.78(18) no
C6 N2 C7 . . 104.8(2) no
C6 N3 C12 . . 106.4(2) no
C6 N3 H3B . . 126.8 no
C12 N3 H3B . . 126.8 no
C17 N4 C13 . . 118.3(2) no
C17 N4 Co1 . . 117.36(16) no
C13 N4 Co1 . . 124.25(18) no
C18 N5 C19 . . 104.5(2) no
C18 N6 C24 . . 106.3(2) no
C18 N6 H6A . . 126.9 no
C24 N6 H6A . . 126.9 no
N1 C1 C2 . . 122.6(2) no
N1 C1 H1A . . 118.7 no
C2 C1 H1A . . 118.7 no
C3 C2 C1 . . 118.6(2) no
C3 C2 H2A . . 120.7 no
C1 C2 H2A . . 120.7 no
C2 C3 C4 . . 119.9(2) no
C2 C3 H3A . . 120.0 no
C4 C3 H3A . . 120.0 no
C3 C4 C5 . . 117.7(2) no
C3 C4 C6 . . 124.4(2) no
C5 C4 C6 . . 117.9(2) no
N1 C5 C4 . . 123.4(2) no
N1 C5 H5A . . 118.3 no
C4 C5 H5A . . 118.3 no
N2 C6 N3 . . 113.3(2) no
N2 C6 C4 . . 123.1(2) no
N3 C6 C4 . . 123.6(2) no
C8 C7 N2 . . 129.4(2) no
C8 C7 C12 . . 120.3(3) no
N2 C7 C12 . . 110.3(2) no
C9 C8 C7 . . 117.5(3) no
C9 C8 H8A . . 121.3 no
C7 C8 H8A . . 121.3 no
C8 C9 C10 . . 121.7(3) no
C8 C9 H9A . . 119.1 no
C10 C9 H9A . . 119.1 no
C11 C10 C9 . . 121.7(3) nos
C11 C10 H10A . . 119.1 no
C9 C10 H10A . . 119.1 no
C10 C11 C12 . . 116.1(3) no
C10 C11 H11A . . 122.0 no
C12 C11 H11A . . 122.0 no
N3 C12 C11 . . 132.1(2) no
N3 C12 C7 . . 105.1(2) no
C11 C12 C7 . . 122.7(3) no
N4 C13 C14 . . 122.6(2) no
N4 C13 H13A . . 118.7 no
C14 C13 H13A . . 118.7 no
C15 C14 C13 . . 118.9(2) no
C15 C14 H14A . . 120.5 no
C13 C14 H14A . . 120.5 no
C14 C15 C16 . . 119.1(2) no
C14 C15 H15A . . 120.4 no
C16 C15 H15A . . 120.4 no
C15 C16 C17 . . 118.1(2) no
C15 C16 C18 . . 123.9(2) no
C17 C16 C18 . . 117.9(2) no
N4 C17 C16 . . 122.8(2) no
N4 C17 H17A . . 118.6 no
C16 C17 H17A . . 118.6 no
N5 C18 N6 . . 113.6(2) no
N5 C18 C16 . . 123.7(2) no
N6 C18 C16 . . 122.6(2) no
N5 C19 C20 . . 129.5(3) no
N5 C19 C24 . . 109.9(2) no
C20 C19 C24 . . 120.6(2) no
C21 C20 C19 . . 117.6(3) no
C21 C20 H20A . . 121.2 no
C19 C20 H20A . . 121.2 no
C20 C21 C22 . . 121.3(3) no
C20 C21 H21A . . 119.4 no
C22 C21 H21A . . 119.4 no
C23 C22 C21 . . 122.1(3) no
C23 C22 H22A . . 119.0 no
C21 C22 H22A . . 119.0 no
C22 C23 C24 . . 116.6(3) no
C22 C23 H23A . . 121.7 no
C24 C23 H23A . . 121.7 no
N6 C24 C23 . . 132.5(3) no
N6 C24 C19 . . 105.7(2) no
C23 C24 C19 . . 121.8(3) no
O2 C25 O1 . . 125.2(2) no
O2 C25 C26 . . 118.1(2) no
O1 C25 C26 . . 116.7(3) no
C31 C26 C27 . . 119.6(3) no
C31 C26 C25 . . 121.2(3) no
C27 C26 C25 . . 119.3(3) no
C26 C27 C28 . . 119.7(3) no
C26 C27 H27A . . 120.1 no
C28 C27 H27A . . 120.1 no
C29 C28 C27 . . 120.9(3) no
C29 C28 H28A . . 119.5 no
C27 C28 H28A . . 119.5 no
C28 C29 C30 . . 118.8(3) no
C28 C29 C32 . . 121.0(3) no
C30 C29 C32 . . 120.1(3) no
C31 C30 C29 . . 120.2(4) no
C31 C30 H30A . . 119.9 no
C29 C30 H30A . . 119.9 no
C26 C31 C30 . . 120.7(4) no
C26 C31 H31A . . 119.6 no
C30 C31 H31A . . 119.6 no
O3 C32 O4 . . 125.2(2) no
O3 C32 C29 . . 118.4(2) no
O4 C32 C29 . . 116.4(3) no

loop_
_geom_bond_atom_site_label_1
_geom_bond_atom_site_label_2
_geom_bond_site_symmetry_2
_geom_bond_distance
_geom_bond_publ_flag
Co1 O4 1_655 2.0850(18) yes
Co1 O1 . 2.087(2) yes
Co1 N1 . 2.138(2) yes
Co1 N4 . 2.154(2) yes
Co1 O6 . 2.158(2) yes
Co1 O5 . 2.169(3) yes
O1 C25 . 1.263(4) no
O2 C25 . 1.251(4) no
O3 C32 . 1.255(4) no
O4 C32 . 1.271(3) no
O4 Co1 1_455 2.0850(18) no
O5 H5B . 0.860(18) no
O5 H5C . 0.825(18) no
O6 H6B . 0.828(18) no
O6 H6C . 0.836(17) no
N1 C5 . 1.340(3) no
N1 C1 . 1.342(3) no
N2 C6 . 1.310(3) no
N2 C7 . 1.392(4) no
N3 C6 . 1.373(3) no
N3 C12 . 1.387(4) no
N3 H3B . 0.8600 no
N4 C17 . 1.336(3) no
N4 C13 . 1.336(3) no
N5 C18 . 1.316(3) no
N5 C19 . 1.386(4) no
N6 C18 . 1.364(3) no
N6 C24 . 1.376(4) no
N6 H6A . 0.8600 no
C1 C2 . 1.387(4) no
C1 H1A . 0.9300 no
C2 C3 . 1.378(4) no
C2 H2A . 0.9300 no
C3 C4 . 1.381(4) no
C3 H3A . 0.9300 no
C4 C5 . 1.387(3) no
C4 C6 . 1.461(4) no
C5 H5A . 0.9300 no
C7 C8 . 1.389(4) no
C7 C12 . 1.397(3) no
C8 C9 . 1.381(4) no
C8 H8A . 0.9300 no
C9 C10 . 1.394(5) no
C9 H9A . 0.9300 no
C10 C11 . 1.385(4) no
C10 H10A . 0.9300 no
C11 C12 . 1.391(4) no
C11 H11A . 0.9300 no
C13 C14 . 1.386(4) no
C13 H13A . 0.9300 no
C14 C15 . 1.383(4) no
C14 H14A . 0.9300 no
C15 C16 . 1.384(4) no
C15 H15A . 0.9300 no
C16 C17 . 1.399(3) no
C16 C18 . 1.468(4) no
C17 H17A . 0.9300 no
C19 C20 . 1.399(4) no
C19 C24 . 1.400(3) no
C20 C21 . 1.372(4) no
C20 H20A . 0.9300 no
C21 C22 . 1.408(5) no
C21 H21A . 0.9300 no
C22 C23 . 1.373(5) no
C22 H22A . 0.9300 no
C23 C24 . 1.399(4) no
C23 H23A . 0.9300 no
C25 C26 . 1.522(4) no
C26 C31 . 1.380(5) no
C26 C27 . 1.392(5) no
C27 C28 . 1.398(4) no
C27 H27A . 0.9300 no
C28 C29 . 1.382(5) no
C28 H28A . 0.9300 no
C29 C30 . 1.401(5) no
C29 C32 . 1.516(4) no
C30 C31 . 1.388(5) no
C30 H30A . 0.9300 no
C31 H31A . 0.9300 no

loop_
_geom_hbond_atom_site_label_D
_geom_hbond_atom_site_label_H
_geom_hbond_atom_site_label_A
_geom_hbond_site_symmetry_A
_geom_hbond_distance_DH
_geom_hbond_distance_HA
_geom_hbond_distance_DA
_geom_hbond_angle_DHA
O6 H6B O2 . 0.828(18) 1.97(2) 2.740(3) 154(4)
O5 H5B O3 1_655 0.860(18) 1.86(2) 2.708(3) 166(5)
O6 H6C N5 4 0.836(17) 2.15(2) 2.974(3) 170(4)
N3 H3B O2 3_565 0.86 2.04 2.857(3) 159.0
N6 H6A O3 3 0.86 2.08 2.892(3) 157.0

loop_
_geom_torsion_atom_site_label_1
_geom_torsion_atom_site_label_2
_geom_torsion_atom_site_label_3
_geom_torsion_atom_site_label_4
_geom_torsion_site_symmetry_1
_geom_torsion
_geom_torsion_publ_flag
O4 Co1 O1 C25 1_655 170(4) no
N1 Co1 O1 C25 . -71.3(2) no
N4 Co1 O1 C25 . 111.9(2) no
O6 Co1 O1 C25 . 14.6(2) no
O5 Co1 O1 C25 . -163.7(2) no
O4 Co1 N1 C5 1_655 -30.3(2) no
O1 Co1 N1 C5 . 150.8(2) no
N4 Co1 N1 C5 . -134.3(15) no
O6 Co1 N1 C5 . 60.63(19) no
O5 Co1 N1 C5 . -118.08(19) no
O4 Co1 N1 C1 1_655 146.2(2) no
O1 Co1 N1 C1 . -32.7(2) no
N4 Co1 N1 C1 . 42.2(16) no
O6 Co1 N1 C1 . -122.9(2) no
O5 Co1 N1 C1 . 58.4(2) no
O4 Co1 N4 C17 1_655 -149.8(2) no
O1 Co1 N4 C17 . 29.2(2) no
N1 Co1 N4 C17 . -45.8(16) no
O6 Co1 N4 C17 . 119.2(2) no
O5 Co1 N4 C17 . -62.1(2) no
O4 Co1 N4 C13 1_655 32.9(2) no
O1 Co1 N4 C13 . -148.1(2) no
N1 Co1 N4 C13 . 136.9(15) no
O6 Co1 N4 C13 . -58.1(2) no
O5 Co1 N4 C13 . 120.6(2) no
C5 N1 C1 C2 . 1.0(4) no
Co1 N1 C1 C2 . -175.5(2) no
N1 C1 C2 C3 . -0.2(4) no
C1 C2 C3 C4 . -0.3(4) no
C2 C3 C4 C5 . 0.0(4) no
C2 C3 C4 C6 . -178.4(3) no
C1 N1 C5 C4 . -1.4(4) no
Co1 N1 C5 C4 . 175.4(2) no
C3 C4 C5 N1 . 0.9(4) no
C6 C4 C5 N1 . 179.4(2) no
C7 N2 C6 N3 . 0.0(3) no
C7 N2 C6 C4 . 179.6(3) no
C12 N3 C6 N2 . 0.2(3) no
C12 N3 C6 C4 . -179.4(3) no
C3 C4 C6 N2 . 170.7(3) no
C5 C4 C6 N2 . -7.7(4) no
C3 C4 C6 N3 . -9.7(4) no
C5 C4 C6 N3 . 171.8(2) no
C6 N2 C7 C8 . -178.3(3) no
C6 N2 C7 C12 . -0.2(3) no
N2 C7 C8 C9 . 178.1(3) no
C12 C7 C8 C9 . 0.1(5) no
C7 C8 C9 C10 . -1.2(5) no
C8 C9 C10 C11 . 0.7(5) no
C9 C10 C11 C12 . 1.0(5) no
C6 N3 C12 C11 . 176.3(3) no
C6 N3 C12 C7 . -0.2(3) no
C10 C11 C12 N3 . -178.2(3) no
C10 C11 C12 C7 . -2.1(5) no
C8 C7 C12 N3 . 178.6(3) no
N2 C7 C12 N3 . 0.3(3) no
C8 C7 C12 C11 . 1.6(5) no
N2 C7 C12 C11 . -176.7(3) no
C17 N4 C13 C14 . -0.6(4) no
Co1 N4 C13 C14 . 176.6(2) no
N4 C13 C14 C15 . 0.4(4) no
C13 C14 C15 C16 . 0.7(4) no
C14 C15 C16 C17 . -1.5(4) no
C14 C15 C16 C18 . 179.8(3) no
C13 N4 C17 C16 . -0.3(4) no
Co1 N4 C17 C16 . -177.8(2) no
C15 C16 C17 N4 . 1.4(4) no
C18 C16 C17 N4 . -179.9(2) no
C19 N5 C18 N6 . 1.4(3) no
C19 N5 C18 C16 . -178.4(3) no
C24 N6 C18 N5 . -0.8(3) no
C24 N6 C18 C16 . 179.0(3) no
C15 C16 C18 N5 . -169.2(3) no
C17 C16 C18 N5 . 12.1(4) no
C15 C16 C18 N6 . 11.1(4) no
C17 C16 C18 N6 . -167.6(3) no
C18 N5 C19 C20 . 176.6(3) no
C18 N5 C19 C24 . -1.4(3) no
N5 C19 C20 C21 . -179.5(3) no
C24 C19 C20 C21 . -1.6(5) no
C19 C20 C21 C22 . 0.3(5) no
C20 C21 C22 C23 . 0.4(5) no
C21 C22 C23 C24 . 0.2(5) no
C18 N6 C24 C23 . -179.6(3) no
C18 N6 C24 C19 . -0.1(3) no
C22 C23 C24 N6 . 177.9(3) no
C22 C23 C24 C19 . -1.5(5) no
N5 C19 C24 N6 . 1.0(3) no
C20 C19 C24 N6 . -177.3(3) no
N5 C19 C24 C23 . -179.5(3) no
C20 C19 C24 C23 . 2.3(4) no
Co1 O1 C25 O2 . 13.1(4) no
Co1 O1 C25 C26 . -166.51(16) no
O2 C25 C26 C31 . 173.4(2) no
O1 C25 C26 C31 . -7.0(4) no
O2 C25 C26 C27 . -6.5(4) no
O1 C25 C26 C27 . 173.1(2) no
C31 C26 C27 C28 . -0.5(4) no
C25 C26 C27 C28 . 179.4(2) no
C26 C27 C28 C29 . 1.4(4) no
C27 C28 C29 C30 . -2.0(4) no
C27 C28 C29 C32 . 178.3(2) no
C28 C29 C30 C31 . 1.7(4) no
C32 C29 C30 C31 . -178.6(2) no
C27 C26 C31 C30 . 0.2(4) no
C25 C26 C31 C30 . -179.7(2) no
C29 C30 C31 C26 . -0.8(4) no
Co1 O4 C32 O3 1_455 -15.4(4) no
Co1 O4 C32 C29 1_455 165.08(16) no
C28 C29 C32 O3 . -172.9(2) no
C30 C29 C32 O3 . 7.4(4) no
C28 C29 C32 O4 . 6.6(4) no
C30 C29 C32 O4 . -173.0(2) no
